data_1521767
loop_
_publ_author_name
'Plugaru, N.'
'Morariu, M.'
'Galatanu, A.'
'Lazar, D.P.'
'Wiesinger, G.'
'Kottar, A.'
'Vasile, E.'

_publ_section_title
;
 Structural and magnetic investigation of nonstoichiometric Y Fe10 V2 and
 its interstitial carbide prepared by arc-melting
;
_journal_name_full 'Journal of Alloys Compd.'
_journal_page_first 45
_journal_page_last 54
_journal_volume 299
_journal_year 2000
_chemical_formula_sum 'C0.3 Fe8.74 V1.41 Y'
_chemical_name_systematic 'Y Fe8.74 V1.41 C0.3'
_space_group_IT_number 139
_symmetry_space_group_name_Hall '-I 4 2'
_symmetry_space_group_name_H-M 'I 4/m m m'
_cell_angle_alpha 90
_cell_angle_beta 90
_cell_angle_gamma 90
_cell_formula_units_Z 2
_cell_length_a 8.48026
_cell_length_b 8.48026
_cell_length_c 4.76708
_cell_volume 342.824
_citation_journal_id_ASTM JALCEU
_cod_data_source_file Plugaru_JALCEU_2000_1296.cif
_cod_data_source_block C0.3Fe8.74V1.41Y1
_cod_original_cell_volume 342.8236
_cod_original_formula_sum 'C0.3 Fe8.74 V1.41 Y1'
_cod_database_code 1521767

loop_
_symmetry_equiv_pos_as_xyz
x,y,z
-y,x,z
-x,-y,z
y,-x,z
x,-y,-z
y,x,-z
-x,y,-z
-y,-x,-z
-x,-y,-z
y,-x,-z
x,y,-z
-y,x,-z
-x,y,z
-y,-x,z
x,-y,z
y,x,z
x+1/2,y+1/2,z+1/2
-y+1/2,x+1/2,z+1/2
-x+1/2,-y+1/2,z+1/2
y+1/2,-x+1/2,z+1/2
x+1/2,-y+1/2,-z+1/2
y+1/2,x+1/2,-z+1/2
-x+1/2,y+1/2,-z+1/2
-y+1/2,-x+1/2,-z+1/2
-x+1/2,-y+1/2,-z+1/2
y+1/2,-x+1/2,-z+1/2
x+1/2,y+1/2,-z+1/2
-y+1/2,x+1/2,-z+1/2
-x+1/2,y+1/2,z+1/2
-y+1/2,-x+1/2,z+1/2
x+1/2,-y+1/2,z+1/2
y+1/2,x+1/2,z+1/2

loop_
_atom_site_label
_atom_site_type_symbol
_atom_site_fract_x
_atom_site_fract_y
_atom_site_fract_z
_atom_site_occupancy
_atom_site_U_iso_or_equiv
Fe2 Fe 0.2761 0.5 0 0.845 0.0
Fe1 Fe 0.3604 0 0 0.507 0.0
C1 C 0 0 0.5 0.3 0.0
Y1 Y 0 0 0 1 0.0
V1 V 0.3604 0 0 0.352 0.0
Fe3 Fe 0.25 0.25 0.25 0.832 0.0
